data_4317485
loop_
_publ_author_name
'Asako Kamiyama'
'Tomoko Noguchi'
'Takashi Kajiwara'
'Tasuku Ito'

_publ_section_title
;
 Syntheses, Structures, and Properties of Trinuclear Complexes
 [M(bpca)2{M'(hfac)2}2], Constructed with the Complexed Bridging Ligand
 [M(bpca)2] [M, M' = Ni(II), Mn(II); Cu(II), Mn(II); Fe(II), Mn(II);
 Ni(II), Fe(II); and Fe(II), Fe(II); Hbpca = Bis(2-pyridylcarbonyl)amine,
 Hhfac = Hexafluoroacetylacetone]
;
_journal_name_full 'Inorganic Chemistry'
_journal_page_first 507
_journal_page_last 512
_journal_paper_doi 10.1021/ic010731f
_journal_volume 41
_journal_year 2002
_chemical_formula_sum 'C44 H20 F24 Mn2 N6 Ni O12'
_chemical_formula_weight 1449.25
_chemical_name_systematic
;
 ?
;
_space_group_IT_number 33
_symmetry_cell_setting orthorhombic
_symmetry_space_group_name_Hall 'P 2c -2n'
_symmetry_space_group_name_H-M 'P n a 21'
_atom_sites_solution_hydrogens geom
_atom_sites_solution_primary direct
_atom_sites_solution_secondary difmap
_audit_creation_method SHELXL-97
_cell_angle_alpha 90.00
_cell_angle_beta 90.00
_cell_angle_gamma 90.00
_cell_formula_units_Z 4
_cell_length_a 16.8287(11)
_cell_length_b 20.1393(14)
_cell_length_c 16.2498(11)
_cell_measurement_reflns_used 8192
_cell_measurement_temperature 193(2)
_cell_measurement_theta_max 27.50
_cell_measurement_theta_min 1.58
_cell_volume 5507.4(6)
_computing_cell_refinement 'SMART & SAINT(Bruker, 1998)'
_computing_data_collection 'SMART(Bruker, 1998)'
_computing_data_reduction 'SAINT(Bruker, 1998)'
_computing_molecular_graphics 'teXsan(MSC, Rigaku, 1998)'
_computing_publication_material 'SMART(Bruker, 1998)'
_computing_structure_refinement 'SHELXL-93 (Sheldrick, 1993)'
_computing_structure_solution 'DIRDIF94 (Beurskens et al., 1994)'
_diffrn_ambient_temperature 193(2)
_diffrn_measured_fraction_theta_full 0.995
_diffrn_measured_fraction_theta_max 0.995
_diffrn_measurement_device_type 'CCD area detector'
_diffrn_measurement_method 'omega scan'
_diffrn_radiation_monochromator graphite
_diffrn_radiation_source 'fine-focus sealed tube'
_diffrn_radiation_type MoK\a
_diffrn_radiation_wavelength 0.71073
_diffrn_reflns_av_R_equivalents 0.0664
_diffrn_reflns_av_sigmaI/netI 0.0633
_diffrn_reflns_limit_h_max 21
_diffrn_reflns_limit_h_min -21
_diffrn_reflns_limit_k_max 25
_diffrn_reflns_limit_k_min -23
_diffrn_reflns_limit_l_max 21
_diffrn_reflns_limit_l_min -17
_diffrn_reflns_number 34197
_diffrn_reflns_theta_full 27.50
_diffrn_reflns_theta_max 27.50
_diffrn_reflns_theta_min 1.58
_exptl_absorpt_coefficient_mu 0.935
_exptl_absorpt_correction_T_max 0.862076
_exptl_absorpt_correction_T_min 0.458162
_exptl_absorpt_correction_type multi-scan
_exptl_absorpt_process_details '(SADABS; Sheldrick, 1996)'
_exptl_crystal_colour orange
_exptl_crystal_density_diffrn 1.748
_exptl_crystal_density_method 'not measured'
_exptl_crystal_description prism
_exptl_crystal_F_000 2864
_exptl_crystal_size_max 0.2
_exptl_crystal_size_mid 0.1
_exptl_crystal_size_min 0.1
_refine_diff_density_max 0.586
_refine_diff_density_min -0.757
_refine_diff_density_rms 0.078
_refine_ls_abs_structure_details 'Flack H D (1983), Acta Cryst. A39, 876-881'
_refine_ls_abs_structure_Flack -0.008(14)
_refine_ls_extinction_method none
_refine_ls_goodness_of_fit_ref 0.946
_refine_ls_hydrogen_treatment constr
_refine_ls_matrix_type full
_refine_ls_number_parameters 802
_refine_ls_number_reflns 11804
_refine_ls_number_restraints 1
_refine_ls_restrained_S_all 0.946
_refine_ls_R_factor_all 0.0805
_refine_ls_R_factor_gt 0.0505
_refine_ls_shift/su_max 0.030
_refine_ls_shift/su_mean 0.003
_refine_ls_structure_factor_coef Fsqd
_refine_ls_weighting_details 'calc w=1/[\s^2^(Fo^2^)+(0.0768P)^2^+0.0000P] where P=(Fo^2^+2Fc^2^)/3'
_refine_ls_weighting_scheme calc
_refine_ls_wR_factor_gt 0.1173
_refine_ls_wR_factor_ref 0.1285
_reflns_number_gt 8321
_reflns_number_total 11804
_reflns_threshold_expression >2sigma(I)
_cod_data_source_file ic010731f_1.cif
_cod_data_source_block NiMn2
_cod_depositor_comments
;
The following automatic conversions were performed:

'_symmetry_cell_setting' value 'Orthorhombic' changed to
'orthorhombic' according to the built-in table from CIF Core
dictionary named 'cif_core.dic' version 2.4.1 from 2010-06-29.

Automatic conversion script
Id: cif_fix_values 1646 2011-03-28 12:23:43Z adriana 
;
_cod_database_code 4317485

loop_
_symmetry_equiv_pos_as_xyz
'x, y, z'
'-x, -y, z+1/2'
'-x+1/2, y+1/2, z+1/2'
'x+1/2, -y+1/2, z'

loop_
_atom_site_label
_atom_site_type_symbol
_atom_site_fract_x
_atom_site_fract_y
_atom_site_fract_z
_atom_site_U_iso_or_equiv
_atom_site_adp_type
_atom_site_occupancy
_atom_site_symmetry_multiplicity
_atom_site_calc_flag
_atom_site_refinement_flags
_atom_site_disorder_assembly
_atom_site_disorder_group
Mn1 Mn 0.11148(5) 1.16113(4) 0.87850(5) 0.0453(2) Uani 1 1 d . . .
Ni2 Ni 0.16750(3) 0.89394(3) 0.90394(3) 0.02809(12) Uani 1 1 d . . .
Mn3 Mn 0.16205(4) 0.62181(3) 0.93525(4) 0.03346(16) Uani 1 1 d . . .
N1 N 0.2799(2) 0.93174(17) 0.9327(2) 0.0308(8) Uani 1 1 d . . .
N2 N 0.15051(19) 0.99220(17) 0.8847(2) 0.0304(8) Uani 1 1 d . . .
N3 N 0.04696(19) 0.89448(19) 0.8727(2) 0.0334(8) Uani 1 1 d . . .
N4 N 0.2061(2) 0.86275(18) 0.7861(2) 0.0316(8) Uani 1 1 d . . .
N5 N 0.1803(2) 0.79516(17) 0.9216(2) 0.0298(8) Uani 1 1 d . . .
N6 N 0.1334(2) 0.88555(19) 1.0279(2) 0.0318(8) Uani 1 1 d . . .
O1 O 0.21306(18) 1.09579(15) 0.8891(2) 0.0461(9) Uani 1 1 d . . .
O2 O 0.0557(2) 1.06841(17) 0.8396(2) 0.0443(8) Uani 1 1 d . . .
O3 O 0.22091(18) 0.69691(15) 0.8580(2) 0.0381(7) Uani 1 1 d . . .
O4 O 0.1478(2) 0.70965(15) 1.0126(2) 0.0419(8) Uani 1 1 d . . .
O5 O 0.0781(2) 1.1364(2) 1.0024(2) 0.0567(10) Uani 1 1 d . . .
O6 O -0.0089(2) 1.19988(17) 0.8720(2) 0.0473(8) Uani 1 1 d . . .
O7 O 0.1429(2) 1.26027(19) 0.9201(2) 0.0578(10) Uani 1 1 d . . .
O8 O 0.1399(3) 1.1988(2) 0.7604(2) 0.0591(11) Uani 1 1 d . . .
O9 O 0.05478(19) 0.63944(18) 0.8654(2) 0.0476(9) Uani 1 1 d . . .
O10 O 0.18903(19) 0.55700(18) 0.8347(2) 0.0449(8) Uani 1 1 d . . .
O11 O 0.26779(19) 0.58720(17) 0.9941(2) 0.0427(8) Uani 1 1 d . . .
O12 O 0.10632(19) 0.57395(17) 1.0375(2) 0.0400(8) Uani 1 1 d . . .
F1 F 0.0272(4) 1.0778(2) 1.1461(3) 0.118(2) Uani 1 1 d . . .
F2 F 0.0900(2) 1.1677(2) 1.1677(2) 0.0822(12) Uani 1 1 d . . .
F3 F -0.0343(3) 1.1669(3) 1.1781(2) 0.1071(17) Uani 1 1 d . . .
F4 F -0.1707(3) 1.2733(3) 0.9672(3) 0.1159(19) Uani 1 1 d . . .
F5 F -0.1058(4) 1.3069(3) 0.8653(5) 0.168(3) Uani 1 1 d . . .
F6 F -0.1704(3) 1.2206(4) 0.8553(4) 0.168(3) Uani 1 1 d . . .
F7 F 0.2035(4) 1.3978(3) 0.9446(4) 0.141(2) Uani 1 1 d . . .
F8 F 0.0936(5) 1.3703(3) 0.9936(3) 0.167(4) Uani 1 1 d . . .
F9 F 0.0975(3) 1.42520(18) 0.8832(3) 0.0996(14) Uani 1 1 d . . .
F10 F 0.0775(3) 1.2658(4) 0.6123(3) 0.121(2) Uani 1 1 d . . .
F11 F 0.1754(5) 1.3310(3) 0.6282(3) 0.146(3) Uani 1 1 d . . .
F12 F 0.1958(3) 1.2309(3) 0.6112(3) 0.1100(17) Uani 1 1 d . . .
F13 F -0.0598(4) 0.7052(3) 0.7944(5) 0.168(3) Uani 1 1 d . . .
F14 F -0.0942(2) 0.6115(3) 0.7718(4) 0.1049(17) Uani 1 1 d . . .
F15 F -0.0360(3) 0.6621(3) 0.6786(3) 0.136(2) Uani 1 1 d . . .
F16 F 0.2623(5) 0.5520(4) 0.6707(5) 0.200(4) Uani 1 1 d . . .
F17 F 0.1693(3) 0.4893(4) 0.6470(4) 0.175(4) Uani 1 1 d . . .
F18 F 0.2491(4) 0.4705(4) 0.7343(4) 0.158(3) Uani 1 1 d . . .
F19 F 0.3847(2) 0.5019(3) 1.0608(3) 0.0993(15) Uani 1 1 d . . .
F20 F 0.3741(2) 0.5553(2) 1.1727(2) 0.0792(12) Uani 1 1 d . . .
F21 F 0.4114(2) 0.6057(3) 1.0630(3) 0.0948(16) Uani 1 1 d . . .
F22 F 0.1053(3) 0.5434(4) 1.2463(3) 0.126(2) Uani 1 1 d . . .
F23 F 0.0416(5) 0.6194(4) 1.1883(5) 0.185(4) Uani 1 1 d . . .
F24 F 0.0189(3) 0.5247(5) 1.1589(3) 0.176(4) Uani 1 1 d . . .
C1 C 0.3440(3) 0.8987(2) 0.9588(3) 0.0351(10) Uani 1 1 d . . .
H1 H 0.3402 0.8520 0.9658 0.042 Uiso 1 1 calc R . .
C2 C 0.4152(3) 0.9291(3) 0.9760(3) 0.0444(12) Uani 1 1 d . . .
H2 H 0.4594 0.9039 0.9947 0.053 Uiso 1 1 calc R . .
C3 C 0.4215(3) 0.9964(3) 0.9657(4) 0.0499(13) Uani 1 1 d . . .
H3 H 0.4703 1.0185 0.9766 0.060 Uiso 1 1 calc R . .
C4 C 0.3561(3) 1.0317(2) 0.9391(3) 0.0433(11) Uani 1 1 d . . .
H4 H 0.3593 1.0784 0.9311 0.052 Uiso 1 1 calc R . .
C5 C 0.2862(3) 0.9986(2) 0.9243(3) 0.0335(10) Uani 1 1 d . . .
C6 C 0.2124(2) 1.0337(2) 0.8971(3) 0.0328(9) Uani 1 1 d . . .
C7 C 0.0772(3) 1.0119(2) 0.8602(3) 0.0351(10) Uani 1 1 d . . .
C8 C 0.0175(2) 0.9566(2) 0.8586(3) 0.0341(10) Uani 1 1 d . . .
C9 C -0.0629(3) 0.9694(3) 0.8474(3) 0.0452(13) Uani 1 1 d . . .
H9 H -0.0815 1.0133 0.8386 0.054 Uiso 1 1 calc R . .
C10 C -0.1154(3) 0.9158(4) 0.8495(3) 0.0583(16) Uani 1 1 d . . .
H10 H -0.1708 0.9225 0.8420 0.070 Uiso 1 1 calc R . .
C11 C -0.0861(3) 0.8535(3) 0.8625(3) 0.0516(14) Uani 1 1 d . . .
H11 H -0.1209 0.8164 0.8634 0.062 Uiso 1 1 calc R . .
C12 C -0.0050(3) 0.8446(3) 0.8745(3) 0.0411(11) Uani 1 1 d . . .
H12 H 0.0142 0.8010 0.8844 0.049 Uiso 1 1 calc R . .
C13 C 0.2172(3) 0.8988(3) 0.7183(3) 0.0405(11) Uani 1 1 d . . .
H13 H 0.2061 0.9451 0.7206 0.049 Uiso 1 1 calc R . .
C14 C 0.2438(3) 0.8725(3) 0.6452(3) 0.0480(13) Uani 1 1 d . . .
H14 H 0.2499 0.8999 0.5980 0.058 Uiso 1 1 calc R . .
C15 C 0.2618(3) 0.8049(3) 0.6417(3) 0.0498(13) Uani 1 1 d . . .
H15 H 0.2818 0.7855 0.5926 0.060 Uiso 1 1 calc R . .
C16 C 0.2502(3) 0.7674(3) 0.7107(3) 0.0401(11) Uani 1 1 d . . .
H16 H 0.2613 0.7212 0.7099 0.048 Uiso 1 1 calc R . .
C17 C 0.2221(3) 0.7969(2) 0.7812(3) 0.0313(9) Uani 1 1 d . . .
C18 C 0.2078(3) 0.7581(2) 0.8589(3) 0.0314(10) Uani 1 1 d . . .
C19 C 0.1550(3) 0.7697(2) 0.9939(3) 0.0327(10) Uani 1 1 d . . .
C20 C 0.1299(3) 0.8212(2) 1.0546(3) 0.0341(10) Uani 1 1 d . . .
C21 C 0.1027(3) 0.8047(3) 1.1325(3) 0.0438(12) Uani 1 1 d . . .
H21 H 0.1016 0.7596 1.1497 0.053 Uiso 1 1 calc R . .
C22 C 0.0774(3) 0.8536(3) 1.1844(3) 0.0496(13) Uani 1 1 d . . .
H22 H 0.0581 0.8431 1.2378 0.059 Uiso 1 1 calc R . .
C23 C 0.0806(3) 0.9198(3) 1.1573(3) 0.0458(12) Uani 1 1 d . . .
H23 H 0.0630 0.9551 1.1916 0.055 Uiso 1 1 calc R . .
C24 C 0.1099(3) 0.9322(3) 1.0799(3) 0.0394(11) Uani 1 1 d . . .
H24 H 0.1136 0.9772 1.0625 0.047 Uiso 1 1 calc R . .
C25 C 0.0257(4) 1.1430(3) 1.1340(3) 0.0567(15) Uani 1 1 d . . .
C26 C 0.0205(3) 1.1592(3) 1.0419(3) 0.0483(13) Uani 1 1 d . . .
C27 C -0.0440(3) 1.1970(3) 1.0139(3) 0.0520(13) Uani 1 1 d . . .
H27 H -0.0823 1.2123 1.0524 0.062 Uiso 1 1 calc R . .
C28 C -0.0534(3) 1.2126(3) 0.9318(3) 0.0482(12) Uani 1 1 d . . .
C29 C -0.1272(4) 1.2523(4) 0.9083(5) 0.0740(19) Uani 1 1 d . . .
C30 C 0.1304(6) 1.3770(3) 0.9253(4) 0.080(2) Uani 1 1 d . . .
C31 C 0.1368(4) 1.3106(3) 0.8758(4) 0.0553(14) Uani 1 1 d . . .
C32 C 0.1372(4) 1.3149(3) 0.7903(4) 0.0571(15) Uani 1 1 d . . .
H32 H 0.1343 1.3575 0.7654 0.069 Uiso 1 1 calc R . .
C33 C 0.1417(4) 1.2595(3) 0.7401(4) 0.0527(14) Uani 1 1 d . . .
C34 C 0.1455(5) 1.2707(3) 0.6482(4) 0.0649(17) Uani 1 1 d . . .
C35 C -0.0331(4) 0.6546(4) 0.7555(4) 0.0661(18) Uani 1 1 d . . .
C36 C 0.0438(3) 0.6264(3) 0.7914(4) 0.0458(13) Uani 1 1 d . . .
C37 C 0.0906(3) 0.5901(3) 0.7380(4) 0.0539(15) Uani 1 1 d . . .
H37 H 0.0756 0.5868 0.6818 0.065 Uiso 1 1 calc R . .
C38 C 0.1605(3) 0.5578(3) 0.7653(3) 0.0475(13) Uani 1 1 d . . .
C39 C 0.2056(4) 0.5202(4) 0.6983(5) 0.072(2) Uani 1 1 d . . .
C40 C 0.3629(4) 0.5590(4) 1.0916(4) 0.0629(17) Uani 1 1 d . . .
C41 C 0.2756(3) 0.5736(2) 1.0672(3) 0.0395(11) Uani 1 1 d . . .
C42 C 0.2162(3) 0.5678(3) 1.1277(3) 0.0438(12) Uani 1 1 d . . .
H42 H 0.2314 0.5627 1.1837 0.053 Uiso 1 1 calc R . .
C43 C 0.1367(3) 0.5693(2) 1.1080(3) 0.0414(12) Uani 1 1 d . . .
C44 C 0.0776(4) 0.5628(4) 1.1771(5) 0.075(2) Uani 1 1 d . . .

loop_
_atom_site_aniso_label
_atom_site_aniso_U_11
_atom_site_aniso_U_22
_atom_site_aniso_U_33
_atom_site_aniso_U_23
_atom_site_aniso_U_13
_atom_site_aniso_U_12
Mn1 0.0499(4) 0.0430(4) 0.0430(4) 0.0155(3) 0.0076(4) 0.0132(3)
Ni2 0.0229(2) 0.0345(3) 0.0268(3) 0.0036(2) 0.0008(2) 0.0002(2)
Mn3 0.0287(3) 0.0389(4) 0.0327(4) 0.0057(3) -0.0028(3) 0.0015(3)
N1 0.0217(17) 0.0363(19) 0.0345(19) 0.0055(16) -0.0009(15) 0.0011(14)
N2 0.0237(17) 0.0364(18) 0.031(2) 0.0042(16) 0.0068(14) 0.0041(14)
N3 0.0210(18) 0.049(2) 0.0301(18) 0.0001(18) -0.0006(15) -0.0001(15)
N4 0.0253(19) 0.040(2) 0.029(2) 0.0066(17) -0.0014(15) 0.0007(16)
N5 0.0297(19) 0.0347(18) 0.025(2) 0.0067(15) 0.0019(13) -0.0014(14)
N6 0.0271(19) 0.042(2) 0.0262(19) -0.0024(17) -0.0042(15) -0.0022(16)
O1 0.0367(17) 0.0351(17) 0.066(3) 0.0187(17) 0.0018(17) 0.0001(13)
O2 0.0413(19) 0.050(2) 0.0418(19) 0.0166(16) 0.0024(15) 0.0144(15)
O3 0.0346(17) 0.0367(17) 0.0432(19) 0.0041(15) 0.0060(14) 0.0073(13)
O4 0.054(2) 0.0366(18) 0.0353(18) 0.0110(15) 0.0061(15) 0.0012(15)
O5 0.061(3) 0.068(3) 0.041(2) 0.0184(19) 0.0030(18) 0.014(2)
O6 0.057(2) 0.051(2) 0.0346(18) 0.0009(16) -0.0030(17) 0.0163(16)
O7 0.079(3) 0.052(2) 0.042(2) 0.0144(17) -0.008(2) 0.0089(19)
O8 0.083(3) 0.050(2) 0.044(2) 0.0148(18) 0.018(2) 0.019(2)
O9 0.0323(18) 0.062(2) 0.049(2) 0.0019(18) -0.0084(16) 0.0085(16)
O10 0.0346(18) 0.048(2) 0.052(2) -0.0100(17) -0.0051(16) -0.0002(14)
O11 0.0355(19) 0.055(2) 0.038(2) 0.0086(16) -0.0038(15) 0.0024(15)
O12 0.0296(17) 0.0449(19) 0.045(2) 0.0136(16) -0.0030(15) -0.0069(14)
F1 0.216(6) 0.082(3) 0.056(3) 0.029(2) -0.018(3) -0.041(3)
F2 0.085(3) 0.111(3) 0.050(2) -0.004(2) -0.0156(19) -0.018(2)
F3 0.081(3) 0.195(5) 0.045(2) 0.016(3) 0.017(2) 0.005(3)
F4 0.098(4) 0.158(5) 0.092(3) 0.010(3) 0.020(3) 0.075(3)
F5 0.171(6) 0.153(5) 0.179(6) 0.089(5) 0.063(5) 0.113(5)
F6 0.096(4) 0.250(8) 0.158(6) -0.089(6) -0.069(4) 0.081(5)
F7 0.178(6) 0.116(4) 0.129(5) -0.042(4) -0.048(5) -0.022(4)
F8 0.354(11) 0.073(3) 0.075(3) -0.001(3) 0.076(5) 0.034(4)
F9 0.163(4) 0.054(2) 0.082(3) -0.001(2) -0.017(3) 0.024(2)
F10 0.097(4) 0.211(7) 0.055(3) 0.018(3) -0.007(3) 0.015(4)
F11 0.288(9) 0.087(3) 0.064(3) 0.030(3) 0.033(4) -0.038(4)
F12 0.138(4) 0.112(4) 0.080(3) 0.010(3) 0.057(3) 0.027(3)
F13 0.159(5) 0.128(5) 0.217(7) -0.066(5) -0.137(5) 0.086(4)
F14 0.049(2) 0.131(4) 0.135(4) 0.022(3) -0.028(3) -0.006(2)
F15 0.073(3) 0.265(7) 0.070(3) 0.066(4) -0.014(2) 0.035(4)
F16 0.215(7) 0.147(6) 0.239(9) -0.085(6) 0.181(7) -0.061(5)
F17 0.102(4) 0.261(8) 0.162(6) -0.171(6) -0.029(4) 0.030(4)
F18 0.175(6) 0.182(7) 0.118(5) -0.057(5) 0.003(4) 0.090(6)
F19 0.075(3) 0.119(4) 0.104(3) -0.011(3) -0.022(2) 0.057(3)
F20 0.062(2) 0.120(3) 0.055(2) 0.027(2) -0.0259(18) -0.007(2)
F21 0.0358(19) 0.152(4) 0.097(3) 0.047(3) -0.021(2) -0.028(2)
F22 0.094(3) 0.226(6) 0.058(3) 0.066(4) 0.014(2) 0.006(4)
F23 0.192(7) 0.202(7) 0.161(6) 0.060(6) 0.119(6) 0.101(6)
F24 0.111(4) 0.333(10) 0.085(4) 0.053(5) 0.007(3) -0.132(5)
C1 0.028(2) 0.041(2) 0.036(3) 0.005(2) -0.0031(18) 0.004(2)
C2 0.024(2) 0.062(3) 0.047(3) 0.009(3) 0.001(2) 0.009(2)
C3 0.024(2) 0.062(3) 0.064(4) 0.011(3) 0.000(2) -0.010(2)
C4 0.032(3) 0.046(3) 0.052(3) 0.005(2) 0.003(2) -0.0087(19)
C5 0.027(2) 0.040(2) 0.034(3) 0.0077(19) 0.0053(17) -0.0018(17)
C6 0.028(2) 0.037(2) 0.034(2) 0.006(2) 0.0018(18) 0.0013(16)
C7 0.030(2) 0.047(3) 0.028(2) 0.004(2) 0.0017(18) 0.0033(19)
C8 0.027(2) 0.052(3) 0.023(2) 0.006(2) 0.0032(16) 0.0018(19)
C9 0.026(2) 0.080(4) 0.030(2) 0.016(2) 0.0000(18) 0.009(2)
C10 0.019(2) 0.113(5) 0.043(3) 0.015(3) -0.004(2) -0.002(3)
C11 0.037(3) 0.076(4) 0.042(3) 0.000(3) 0.002(2) -0.014(3)
C12 0.028(2) 0.058(3) 0.037(2) -0.004(2) -0.002(2) -0.009(2)
C13 0.038(3) 0.047(3) 0.036(3) 0.009(2) 0.004(2) 0.005(2)
C14 0.057(3) 0.052(3) 0.035(3) 0.013(2) 0.007(2) 0.006(3)
C15 0.057(3) 0.063(4) 0.029(3) -0.004(2) 0.010(2) -0.001(3)
C16 0.041(3) 0.040(3) 0.039(3) 0.001(2) 0.002(2) -0.001(2)
C17 0.024(2) 0.039(2) 0.032(2) 0.000(2) -0.0015(17) 0.0002(18)
C18 0.024(2) 0.035(2) 0.035(3) 0.0025(19) -0.0022(18) -0.0008(17)
C19 0.029(2) 0.037(2) 0.032(2) 0.009(2) -0.0020(19) 0.0005(18)
C20 0.028(2) 0.041(3) 0.033(2) 0.010(2) 0.0028(19) -0.0017(19)
C21 0.056(3) 0.051(3) 0.024(2) 0.006(2) 0.006(2) -0.001(2)
C22 0.049(3) 0.074(4) 0.025(3) -0.001(2) 0.005(2) -0.005(3)
C23 0.054(3) 0.053(3) 0.031(3) -0.005(2) 0.004(2) -0.002(2)
C24 0.041(3) 0.045(3) 0.032(3) -0.005(2) -0.001(2) -0.004(2)
C25 0.066(4) 0.067(4) 0.037(3) 0.009(3) 0.002(3) -0.011(3)
C26 0.046(3) 0.059(3) 0.040(3) 0.006(3) 0.002(2) -0.007(3)
C27 0.047(3) 0.067(4) 0.041(3) -0.005(3) 0.001(2) 0.009(3)
C28 0.048(3) 0.050(3) 0.046(3) -0.009(2) -0.001(2) 0.008(2)
C29 0.061(4) 0.090(5) 0.071(4) 0.003(4) 0.001(4) 0.033(4)
C30 0.134(7) 0.052(4) 0.052(5) 0.002(3) -0.011(4) 0.006(4)
C31 0.072(4) 0.049(3) 0.045(3) 0.013(3) 0.000(3) 0.004(3)
C32 0.081(4) 0.047(3) 0.044(3) 0.013(3) -0.001(3) 0.007(3)
C33 0.054(3) 0.053(3) 0.051(3) 0.019(3) 0.011(3) 0.012(3)
C34 0.087(5) 0.060(4) 0.048(4) 0.014(3) 0.017(4) 0.009(3)
C35 0.063(4) 0.066(4) 0.069(4) -0.005(3) -0.037(3) 0.005(3)
C36 0.034(3) 0.053(3) 0.050(3) 0.005(3) -0.015(2) -0.009(2)
C37 0.039(3) 0.076(4) 0.047(3) -0.013(3) -0.008(2) -0.006(3)
C38 0.032(3) 0.058(3) 0.052(3) -0.016(3) -0.002(2) -0.012(2)
C39 0.047(3) 0.101(5) 0.068(4) -0.043(4) -0.005(3) 0.000(4)
C40 0.039(3) 0.087(5) 0.063(4) 0.023(4) -0.013(3) 0.000(3)
C41 0.028(2) 0.047(3) 0.044(3) 0.009(2) -0.004(2) 0.002(2)
C42 0.045(3) 0.047(3) 0.039(3) 0.014(2) -0.006(2) 0.002(2)
C43 0.044(3) 0.037(3) 0.042(3) 0.013(2) 0.006(2) -0.005(2)
C44 0.049(4) 0.104(6) 0.073(5) 0.035(4) 0.014(3) -0.006(4)

loop_
_atom_type_symbol
_atom_type_description
_atom_type_scat_dispersion_real
_atom_type_scat_dispersion_imag
_atom_type_scat_source
Ni Ni 0.3393 1.1124 'International Tables Vol C Tables 4.2.6.8 and 6.1.1.4'
Mn Mn 0.3368 0.7283 'International Tables Vol C Tables 4.2.6.8 and 6.1.1.4'
C C 0.0033 0.0016 'International Tables Vol C Tables 4.2.6.8 and 6.1.1.4'
H H 0.0000 0.0000 'International Tables Vol C Tables 4.2.6.8 and 6.1.1.4'
N N 0.0061 0.0033 'International Tables Vol C Tables 4.2.6.8 and 6.1.1.4'
O O 0.0106 0.0060 'International Tables Vol C Tables 4.2.6.8 and 6.1.1.4'
F F 0.0171 0.0103 'International Tables Vol C Tables 4.2.6.8 and 6.1.1.4'

loop_
_geom_angle_atom_site_label_1
_geom_angle_atom_site_label_2
_geom_angle_atom_site_label_3
_geom_angle
_geom_angle_site_symmetry_1
_geom_angle_site_symmetry_3
_geom_angle_publ_flag
O8 Mn1 O5 172.31(16) . . ?
O8 Mn1 O1 96.38(15) . . ?
O5 Mn1 O1 89.47(15) . . ?
O8 Mn1 O7 84.14(16) . . ?
O5 Mn1 O7 89.17(16) . . ?
O1 Mn1 O7 109.99(14) . . ?
O8 Mn1 O6 92.18(15) . . ?
O5 Mn1 O6 83.42(14) . . ?
O1 Mn1 O6 163.42(13) . . ?
O7 Mn1 O6 84.94(15) . . ?
O8 Mn1 O2 98.09(15) . . ?
O5 Mn1 O2 87.74(15) . . ?
O1 Mn1 O2 80.94(12) . . ?
O7 Mn1 O2 168.61(14) . . ?
O6 Mn1 O2 83.82(13) . . ?
O8 Mn1 Ni2 112.39(11) . . ?
O5 Mn1 Ni2 75.30(11) . . ?
O1 Mn1 Ni2 42.34(8) . . ?
O7 Mn1 Ni2 146.84(11) . . ?
O6 Mn1 Ni2 121.11(10) . . ?
O2 Mn1 Ni2 41.92(8) . . ?
N5 Ni2 N2 177.85(14) . . ?
N5 Ni2 N3 98.21(14) . . ?
N2 Ni2 N3 79.66(14) . . ?
N5 Ni2 N1 103.31(14) . . ?
N2 Ni2 N1 78.83(13) . . ?
N3 Ni2 N1 158.36(14) . . ?
N5 Ni2 N6 79.28(14) . . ?
N2 Ni2 N6 100.83(15) . . ?
N3 Ni2 N6 88.19(14) . . ?
N1 Ni2 N6 93.54(14) . . ?
N5 Ni2 N4 78.66(14) . . ?
N2 Ni2 N4 101.20(14) . . ?
N3 Ni2 N4 94.59(14) . . ?
N1 Ni2 N4 91.85(14) . . ?
N6 Ni2 N4 157.94(14) . . ?
N5 Ni2 Mn1 174.66(10) . . ?
N2 Ni2 Mn1 4.85(10) . . ?
N3 Ni2 Mn1 79.03(10) . . ?
N1 Ni2 Mn1 79.34(9) . . ?
N6 Ni2 Mn1 96.00(11) . . ?
N4 Ni2 Mn1 106.02(10) . . ?
N5 Ni2 Mn3 7.63(10) . . ?
N2 Ni2 Mn3 170.22(10) . . ?
N3 Ni2 Mn3 90.65(10) . . ?
N1 Ni2 Mn3 110.90(9) . . ?
N6 Ni2 Mn3 80.02(10) . . ?
N4 Ni2 Mn3 78.07(10) . . ?
Mn1 Ni2 Mn3 169.099(16) . . ?
O11 Mn3 O12 82.55(13) . . ?
O11 Mn3 O10 88.06(14) . . ?
O12 Mn3 O10 114.28(14) . . ?
O11 Mn3 O9 169.71(14) . . ?
O12 Mn3 O9 96.63(14) . . ?
O10 Mn3 O9 82.92(14) . . ?
O11 Mn3 O4 95.62(14) . . ?
O12 Mn3 O4 82.54(13) . . ?
O10 Mn3 O4 163.15(14) . . ?
O9 Mn3 O4 94.44(14) . . ?
O11 Mn3 O3 96.01(12) . . ?
O12 Mn3 O3 161.92(13) . . ?
O10 Mn3 O3 83.61(13) . . ?
O9 Mn3 O3 87.92(13) . . ?
O4 Mn3 O3 79.66(12) . . ?
O11 Mn3 Ni2 110.62(10) . . ?
O12 Mn3 Ni2 121.89(10) . . ?
O10 Mn3 Ni2 122.23(10) . . ?
O9 Mn3 Ni2 78.57(10) . . ?
O4 Mn3 Ni2 41.25(8) . . ?
O3 Mn3 Ni2 41.89(8) . . ?
C1 N1 C5 117.6(4) . . ?
C1 N1 Ni2 128.3(3) . . ?
C5 N1 Ni2 114.1(3) . . ?
C6 N2 C7 124.3(4) . . ?
C6 N2 Ni2 118.3(3) . . ?
C7 N2 Ni2 117.4(3) . . ?
C12 N3 C8 117.1(4) . . ?
C12 N3 Ni2 128.9(3) . . ?
C8 N3 Ni2 113.5(3) . . ?
C13 N4 C17 117.2(4) . . ?
C13 N4 Ni2 128.9(3) . . ?
C17 N4 Ni2 113.9(3) . . ?
C18 N5 C19 123.9(4) . . ?
C18 N5 Ni2 118.4(3) . . ?
C19 N5 Ni2 117.5(3) . . ?
C24 N6 C20 117.2(4) . . ?
C24 N6 Ni2 129.5(3) . . ?
C20 N6 Ni2 113.1(3) . . ?
C6 O1 Mn1 127.3(3) . . ?
C7 O2 Mn1 125.5(3) . . ?
C18 O3 Mn3 126.2(3) . . ?
C19 O4 Mn3 129.3(3) . . ?
C26 O5 Mn1 126.7(3) . . ?
C28 O6 Mn1 126.3(3) . . ?
C31 O7 Mn1 123.2(4) . . ?
C33 O8 Mn1 125.9(4) . . ?
C36 O9 Mn3 126.6(3) . . ?
C38 O10 Mn3 127.7(4) . . ?
C41 O11 Mn3 126.6(3) . . ?
C43 O12 Mn3 124.3(3) . . ?
N1 C1 C2 123.1(4) . . ?
C3 C2 C1 118.9(5) . . ?
C2 C3 C4 119.1(5) . . ?
C5 C4 C3 119.2(5) . . ?
N1 C5 C4 122.1(4) . . ?
N1 C5 C6 115.8(4) . . ?
C4 C5 C6 122.2(4) . . ?
O1 C6 N2 127.4(4) . . ?
O1 C6 C5 119.6(4) . . ?
N2 C6 C5 113.0(4) . . ?
O2 C7 N2 127.8(4) . . ?
O2 C7 C8 118.8(4) . . ?
N2 C7 C8 113.3(4) . . ?
N3 C8 C9 123.1(5) . . ?
N3 C8 C7 115.7(4) . . ?
C9 C8 C7 121.0(4) . . ?
C8 C9 C10 118.0(5) . . ?
C11 C10 C9 119.1(5) . . ?
C10 C11 C12 119.7(5) . . ?
N3 C12 C11 123.0(5) . . ?
N4 C13 C14 123.3(5) . . ?
C13 C14 C15 118.8(5) . . ?
C16 C15 C14 118.4(5) . . ?
C15 C16 C17 119.6(5) . . ?
N4 C17 C16 122.7(4) . . ?
N4 C17 C18 115.2(4) . . ?
C16 C17 C18 122.0(4) . . ?
O3 C18 N5 128.0(4) . . ?
O3 C18 C17 118.3(4) . . ?
N5 C18 C17 113.8(4) . . ?
O4 C19 N5 127.3(4) . . ?
O4 C19 C20 118.9(4) . . ?
N5 C19 C20 113.7(4) . . ?
N6 C20 C21 122.0(5) . . ?
N6 C20 C19 115.8(4) . . ?
C21 C20 C19 122.1(4) . . ?
C22 C21 C20 119.6(5) . . ?
C21 C22 C23 118.7(5) . . ?
C24 C23 C22 118.2(5) . . ?
N6 C24 C23 124.2(5) . . ?
F2 C25 F1 107.3(5) . . ?
F2 C25 F3 105.4(5) . . ?
F1 C25 F3 107.1(6) . . ?
F2 C25 C26 111.9(5) . . ?
F1 C25 C26 110.9(5) . . ?
F3 C25 C26 113.9(5) . . ?
O5 C26 C27 129.3(5) . . ?
O5 C26 C25 112.3(5) . . ?
C27 C26 C25 118.4(5) . . ?
C28 C27 C26 121.7(5) . . ?
O6 C28 C27 129.5(5) . . ?
O6 C28 C29 113.5(5) . . ?
C27 C28 C29 117.0(5) . . ?
F4 C29 F6 109.9(6) . . ?
F4 C29 F5 105.8(6) . . ?
F6 C29 F5 101.9(7) . . ?
F4 C29 C28 116.9(6) . . ?
F6 C29 C28 111.3(6) . . ?
F5 C29 C28 109.8(6) . . ?
F8 C30 F9 109.1(8) . . ?
F8 C30 F7 106.0(7) . . ?
F9 C30 F7 106.2(6) . . ?
F8 C30 C31 112.9(6) . . ?
F9 C30 C31 113.1(6) . . ?
F7 C30 C31 109.0(7) . . ?
O7 C31 C32 128.7(6) . . ?
O7 C31 C30 113.8(5) . . ?
C32 C31 C30 117.5(5) . . ?
C33 C32 C31 122.6(5) . . ?
O8 C33 C32 128.6(5) . . ?
O8 C33 C34 113.6(6) . . ?
C32 C33 C34 117.7(5) . . ?
F10 C34 F12 108.7(7) . . ?
F10 C34 F11 106.8(6) . . ?
F12 C34 F11 101.5(6) . . ?
F10 C34 C33 113.4(6) . . ?
F12 C34 C33 113.0(6) . . ?
F11 C34 C33 112.7(6) . . ?
F15 C35 F13 112.3(7) . . ?
F15 C35 F14 103.8(6) . . ?
F13 C35 F14 98.4(7) . . ?
F15 C35 C36 117.1(6) . . ?
F13 C35 C36 113.8(5) . . ?
F14 C35 C36 109.1(5) . . ?
O9 C36 C37 129.3(5) . . ?
O9 C36 C35 114.6(5) . . ?
C37 C36 C35 116.1(5) . . ?
C36 C37 C38 121.4(5) . . ?
O10 C38 C37 128.4(5) . . ?
O10 C38 C39 117.0(5) . . ?
C37 C38 C39 114.6(5) . . ?
F17 C39 F16 114.1(9) . . ?
F17 C39 F18 100.9(8) . . ?
F16 C39 F18 97.0(7) . . ?
F17 C39 C38 119.7(6) . . ?
F16 C39 C38 112.8(6) . . ?
F18 C39 C38 108.9(6) . . ?
F19 C40 F21 108.5(6) . . ?
F19 C40 F20 106.9(5) . . ?
F21 C40 F20 107.3(5) . . ?
F19 C40 C41 109.6(5) . . ?
F21 C40 C41 111.0(5) . . ?
F20 C40 C41 113.3(5) . . ?
O11 C41 C42 128.3(4) . . ?
O11 C41 C40 113.0(5) . . ?
C42 C41 C40 118.6(5) . . ?
C43 C42 C41 121.7(5) . . ?
O12 C43 C42 127.5(5) . . ?
O12 C43 C44 114.7(5) . . ?
C42 C43 C44 117.8(5) . . ?
F22 C44 F24 107.4(6) . . ?
F22 C44 F23 108.3(8) . . ?
F24 C44 F23 101.4(7) . . ?
F22 C44 C43 116.2(6) . . ?
F24 C44 C43 112.8(7) . . ?
F23 C44 C43 109.6(6) . . ?

loop_
_geom_bond_atom_site_label_1
_geom_bond_atom_site_label_2
_geom_bond_distance
_geom_bond_site_symmetry_2
_geom_bond_publ_flag
Mn1 O8 2.118(4) . ?
Mn1 O5 2.149(4) . ?
Mn1 O1 2.164(3) . ?
Mn1 O7 2.173(4) . ?
Mn1 O6 2.173(3) . ?
Mn1 O2 2.184(4) . ?
Mn1 Ni2 5.4786(9) . ?
Ni2 N5 2.021(3) . ?
Ni2 N2 2.024(3) . ?
Ni2 N3 2.091(3) . ?
Ni2 N1 2.092(3) . ?
Ni2 N6 2.101(4) . ?
Ni2 N4 2.117(4) . ?
Ni2 Mn3 5.5049(10) . ?
Mn3 O11 2.137(3) . ?
Mn3 O12 2.137(3) . ?
Mn3 O10 2.139(4) . ?
Mn3 O9 2.162(3) . ?
Mn3 O4 2.183(3) . ?
Mn3 O3 2.201(3) . ?
N1 C1 1.337(6) . ?
N1 C5 1.357(6) . ?
N2 C6 1.350(5) . ?
N2 C7 1.357(5) . ?
N3 C12 1.332(6) . ?
N3 C8 1.364(6) . ?
N4 C13 1.333(6) . ?
N4 C17 1.355(6) . ?
N5 C18 1.344(6) . ?
N5 C19 1.352(6) . ?
N6 C24 1.324(6) . ?
N6 C20 1.369(6) . ?
O1 C6 1.257(5) . ?
O2 C7 1.240(6) . ?
O3 C18 1.252(5) . ?
O4 C19 1.253(5) . ?
O5 C26 1.249(7) . ?
O6 C28 1.254(6) . ?
O7 C31 1.247(6) . ?
O8 C33 1.267(6) . ?
O9 C36 1.246(6) . ?
O10 C38 1.226(6) . ?
O11 C41 1.225(6) . ?
O12 C43 1.259(6) . ?
F1 C25 1.327(8) . ?
F2 C25 1.311(7) . ?
F3 C25 1.328(8) . ?
F4 C29 1.277(8) . ?
F5 C29 1.351(9) . ?
F6 C29 1.295(9) . ?
F7 C30 1.337(11) . ?
F8 C30 1.278(9) . ?
F9 C30 1.311(8) . ?
F10 C34 1.289(9) . ?
F11 C34 1.354(8) . ?
F12 C34 1.311(8) . ?
F13 C35 1.281(8) . ?
F14 C35 1.371(8) . ?
F15 C35 1.261(8) . ?
F16 C39 1.232(9) . ?
F17 C39 1.207(7) . ?
F18 C39 1.371(10) . ?
F19 C40 1.305(8) . ?
F20 C40 1.333(7) . ?
F21 C40 1.330(7) . ?
F22 C44 1.278(8) . ?
F23 C44 1.302(9) . ?
F24 C44 1.286(9) . ?
C1 C2 1.374(7) . ?
C2 C3 1.370(8) . ?
C3 C4 1.380(7) . ?
C4 C5 1.375(6) . ?
C5 C6 1.496(6) . ?
C7 C8 1.501(6) . ?
C8 C9 1.389(6) . ?
C9 C10 1.396(8) . ?
C10 C11 1.364(9) . ?
C11 C12 1.389(7) . ?
C13 C14 1.376(7) . ?
C14 C15 1.396(8) . ?
C15 C16 1.365(7) . ?
C16 C17 1.374(7) . ?
C17 C18 1.505(6) . ?
C19 C20 1.491(7) . ?
C20 C21 1.387(7) . ?
C21 C22 1.364(8) . ?
C22 C23 1.405(8) . ?
C23 C24 1.375(7) . ?
C25 C26 1.535(8) . ?
C26 C27 1.402(8) . ?
C27 C28 1.378(8) . ?
C28 C29 1.527(8) . ?
C30 C31 1.565(9) . ?
C31 C32 1.391(8) . ?
C32 C33 1.383(8) . ?
C33 C34 1.513(8) . ?
C35 C36 1.528(8) . ?
C36 C37 1.381(8) . ?
C37 C38 1.415(8) . ?
C38 C39 1.529(8) . ?
C40 C41 1.551(7) . ?
C41 C42 1.407(7) . ?
C42 C43 1.377(7) . ?
C43 C44 1.505(8) . ?
